data_4515770
loop_
_publ_author_name
'Ahn, Seihwan'
'Sorsche, Dieter'
'Berritt, Simon'
'Gau, Michael R.'
'Mindiola, Daniel J.'
'Baik, Mu-Hyun'

_publ_section_title
;
 Rational Design of a Catalyst for the Selective Monoborylation of Methane
;
_journal_issue 11
_journal_name_full 'ACS Catalysis'
_journal_page_first 10021
_journal_paper_doi 10.1021/acscatal.8b02771
_journal_volume 8
_journal_year 2018
_chemical_formula_moiety '0.5(C28 H56 Ir2 P4), Cl'
_chemical_formula_sum 'C14 H28 Cl Ir P2'
_chemical_formula_weight 485.95
_space_group_crystal_system monoclinic
_space_group_IT_number 11
_space_group_name_Hall '-P 2yb'
_space_group_name_H-M_alt 'P 1 21/m 1'
_atom_sites_solution_hydrogens mixed
_atom_sites_solution_primary dual
_audit_creation_date 2018-06-21
_audit_creation_method
;
Olex2 1.2
(compiled 2018.05.29 svn.r3508 for OlexSys, GUI svn.r5506)
;
_cell_angle_alpha 90
_cell_angle_beta 102.3730(10)
_cell_angle_gamma 90
_cell_formula_units_Z 2
_cell_length_a 7.1256(2)
_cell_length_b 13.4641(4)
_cell_length_c 8.7896(3)
_cell_measurement_reflns_used 8037
_cell_measurement_temperature 100
_cell_measurement_theta_max 27.686
_cell_measurement_theta_min 2.814
_cell_volume 823.69(4)
_computing_cell_refinement 'Bruker SAINT v8.38A'
_computing_data_collection 'Bruker APEX2 v2014.11-0'
_computing_data_reduction 'Bruker SAINT v8.38A'
_computing_publication_material 'Olex2 (Dolomanov et al., 2009)'
_computing_structure_refinement 'ShelXL (Sheldrick, 2015)'
_computing_structure_solution 'ShelXT (Sheldrick, 2015)'
_diffrn_ambient_temperature 100
_diffrn_measured_fraction_theta_full 0.998
_diffrn_measured_fraction_theta_max 0.998
_diffrn_measurement_device 'CCD area detector'
_diffrn_measurement_device_type 'Bruker APEXII'
_diffrn_measurement_method '\w and \f scans'
_diffrn_radiation_monochromator graphite
_diffrn_radiation_type MoK\a
_diffrn_radiation_wavelength 0.71073
_diffrn_reflns_av_R_equivalents 0.0374
_diffrn_reflns_av_unetI/netI 0.0286
_diffrn_reflns_Laue_measured_fraction_full 0.998
_diffrn_reflns_Laue_measured_fraction_max 0.998
_diffrn_reflns_limit_h_max 9
_diffrn_reflns_limit_h_min -9
_diffrn_reflns_limit_k_max 17
_diffrn_reflns_limit_k_min -17
_diffrn_reflns_limit_l_max 11
_diffrn_reflns_limit_l_min -11
_diffrn_reflns_number 10631
_diffrn_reflns_point_group_measured_fraction_full 0.998
_diffrn_reflns_point_group_measured_fraction_max 0.998
_diffrn_reflns_theta_full 25.242
_diffrn_reflns_theta_max 27.475
_diffrn_reflns_theta_min 2.372
_diffrn_source 'sealed tube'
_exptl_absorpt_coefficient_mu 8.444
_exptl_absorpt_correction_T_max 0.7456
_exptl_absorpt_correction_T_min 0.5788
_exptl_absorpt_correction_type multi-scan
_exptl_absorpt_process_details 'SADABS v2014/4'
_exptl_crystal_colour yellow
_exptl_crystal_density_diffrn 1.959
_exptl_crystal_description irregular
_exptl_crystal_F_000 472
_exptl_crystal_size_max 0.06
_exptl_crystal_size_mid 0.05
_exptl_crystal_size_min 0.02
_refine_diff_density_max 0.687
_refine_diff_density_min -0.550
_refine_diff_density_rms 0.114
_refine_ls_extinction_method none
_refine_ls_goodness_of_fit_ref 1.059
_refine_ls_hydrogen_treatment constr
_refine_ls_matrix_type full
_refine_ls_number_parameters 164
_refine_ls_number_reflns 1974
_refine_ls_number_restraints 48
_refine_ls_restrained_S_all 1.051
_refine_ls_R_factor_all 0.0194
_refine_ls_R_factor_gt 0.0163
_refine_ls_shift/su_max 0.002
_refine_ls_shift/su_mean 0.000
_refine_ls_structure_factor_coef Fsqd
_refine_ls_weighting_details 'w=1/[\s^2^(Fo^2^)+(0.0133P)^2^+0.3006P] where P=(Fo^2^+2Fc^2^)/3'
_refine_ls_weighting_scheme calc
_refine_ls_wR_factor_gt 0.0340
_refine_ls_wR_factor_ref 0.0349
_reflns_number_gt 1830
_reflns_number_total 1974
_reflns_threshold_expression 'I > 2\s(I)'
_cod_data_source_file 9332.cif
_cod_data_source_block 9332
_cod_database_code 4515770
_shelx_shelxl_version_number 2017/1
_shelx_estimated_absorpt_t_max 0.849
_shelx_estimated_absorpt_t_min 0.631

loop_
_space_group_symop_operation_xyz
'x, y, z'
'-x, y+1/2, -z'
'-x, -y, -z'
'x, -y-1/2, z'

loop_
_atom_site_label
_atom_site_type_symbol
_atom_site_fract_x
_atom_site_fract_y
_atom_site_fract_z
_atom_site_U_iso_or_equiv
_atom_site_adp_type
_atom_site_occupancy
_atom_site_site_symmetry_order
_atom_site_calc_flag
_atom_site_refinement_flags_posn
_atom_site_refinement_flags_adp
_atom_site_refinement_flags_occupancy
_atom_site_disorder_assembly
_atom_site_disorder_group
Ir1 Ir 0.60425(2) 0.250000 0.63183(2) 0.00643(5) Uani 1 2 d S T P . .
Cl1 Cl 0.40640(17) 0.23067(12) 0.84193(14) 0.0134(5) Uani 0.5 1 d . . . A -1
P1 P 0.8277(3) 0.1434(2) 0.7790(3) 0.0080(5) Uani 0.5 1 d . . . A -1
P2 P 0.7660(3) 0.3676(2) 0.7985(3) 0.0091(5) Uani 0.5 1 d . . . A -1
C1 C 0.6205(10) 0.1583(5) 0.4363(8) 0.0089(15) Uani 0.5 1 d . U . A -1
H1 H 0.661311 0.090500 0.424600 0.012 Uiso 0.5 1 d R . . B -1
C2 C 0.4335(11) 0.1484(6) 0.4727(8) 0.0062(17) Uani 0.5 1 d . U . A -1
H2 H 0.406689 0.077000 0.469399 0.008 Uiso 0.5 1 d R . . C -1
C3 C 0.2508(10) 0.1988(6) 0.3696(8) 0.0144(15) Uani 0.5 1 d . U . A -1
H3a H 0.267119 0.202903 0.260771 0.019 Uiso 0.5 1 calc R . . A -1
H3b H 0.137066 0.156723 0.370577 0.019 Uiso 0.5 1 calc R . . A -1
C4 C 0.2145(10) 0.3033(6) 0.4265(8) 0.0135(15) Uani 0.5 1 d . U . A -1
H4a H 0.147396 0.343211 0.336633 0.018 Uiso 0.5 1 calc R . . A -1
H4b H 0.128732 0.298249 0.501149 0.018 Uiso 0.5 1 calc R . . A -1
C5 C 0.3938(10) 0.3558(6) 0.5032(9) 0.0069(17) Uani 0.5 1 d . U . A -1
H5 H 0.354100 0.424200 0.511810 0.009 Uiso 0.5 1 d R . . D -1
C6 C 0.5611(10) 0.3612(5) 0.4434(8) 0.0051(16) Uani 0.5 1 d . U . A -1
H6 H 0.586100 0.434299 0.436789 0.007 Uiso 0.5 1 d R . . E -1
C7 C 0.5770(10) 0.3200(5) 0.2837(7) 0.0136(13) Uani 0.5 1 d . . . A -1
H7a H 0.448284 0.319667 0.213484 0.018 Uiso 0.5 1 calc R . . A -1
H7b H 0.661369 0.363763 0.237319 0.018 Uiso 0.5 1 calc R . . A -1
C8 C 0.6589(9) 0.2142(4) 0.2976(7) 0.0103(13) Uani 0.5 1 d . . . A -1
H8a H 0.602159 0.176986 0.201604 0.014 Uiso 0.5 1 calc R . . A -1
H8b H 0.799397 0.217675 0.305297 0.014 Uiso 0.5 1 calc R . . A -1
C9 C 0.9672(9) 0.2085(4) 0.9517(6) 0.0100(11) Uani 0.5 1 d . U . A -1
H9a H 0.980561 0.164782 1.043888 0.013 Uiso 0.5 1 calc R . . A -1
H9b H 1.097674 0.223017 0.935243 0.013 Uiso 0.5 1 calc R . . A -1
C10 C 0.8703(9) 0.3058(4) 0.9827(6) 0.0113(11) Uani 0.5 1 d . . . A -1
H10a H 0.965995 0.350087 1.047685 0.015 Uiso 0.5 1 calc R . . A -1
H10b H 0.768102 0.291722 1.040266 0.015 Uiso 0.5 1 calc R . . A -1
C11 C 1.0135(10) 0.0854(6) 0.6932(8) 0.0136(14) Uani 0.5 1 d . . . A -1
H11a H 1.097356 0.044598 0.771852 0.020 Uiso 0.5 1 calc GR . . A -1
H11b H 1.089851 0.137169 0.656502 0.020 Uiso 0.5 1 calc GR . . A -1
H11c H 0.952625 0.043494 0.605245 0.020 Uiso 0.5 1 calc GR . . A -1
C12 C 0.7234(10) 0.0364(5) 0.8557(8) 0.0163(14) Uani 0.5 1 d . . . A -1
H12a H 0.661718 -0.006570 0.769442 0.024 Uiso 0.5 1 calc GR . . A -1
H12b H 0.627511 0.058834 0.913095 0.024 Uiso 0.5 1 calc GR . . A -1
H12c H 0.824701 -0.000664 0.925863 0.024 Uiso 0.5 1 calc GR . . A -1
C13 C 0.9697(10) 0.4317(5) 0.7491(8) 0.0145(15) Uani 0.5 1 d . . . A -1
H13a H 0.926555 0.468943 0.652118 0.022 Uiso 0.5 1 calc GR . . A -1
H13b H 1.066860 0.382956 0.735287 0.022 Uiso 0.5 1 calc GR . . A -1
H13c H 1.025247 0.477592 0.833173 0.022 Uiso 0.5 1 calc GR . . A -1
C14 C 0.6210(10) 0.4668(5) 0.8532(7) 0.0139(13) Uani 0.5 1 d . U . A -1
H14a H 0.512416 0.438141 0.890178 0.021 Uiso 0.5 1 calc GR . . A -1
H14b H 0.572707 0.509097 0.762605 0.021 Uiso 0.5 1 calc GR . . A -1
H14c H 0.699615 0.506571 0.936426 0.021 Uiso 0.5 1 calc GR . . A -1

loop_
_atom_site_aniso_label
_atom_site_aniso_U_11
_atom_site_aniso_U_22
_atom_site_aniso_U_33
_atom_site_aniso_U_23
_atom_site_aniso_U_13
_atom_site_aniso_U_12
Ir1 0.00711(8) 0.00575(8) 0.00577(7) 0.000 -0.00010(5) 0.000
Cl1 0.0101(5) 0.0172(16) 0.0136(6) -0.0005(5) 0.0043(4) 0.0011(5)
P1 0.0080(13) 0.0072(10) 0.0084(10) -0.0006(7) 0.0006(9) 0.0008(9)
P2 0.0100(13) 0.0086(10) 0.0074(10) -0.0003(7) -0.0010(9) 0.0004(10)
C1 0.007(3) 0.010(3) 0.012(3) -0.001(2) 0.005(2) -0.001(2)
C2 0.008(2) 0.005(2) 0.005(2) -0.0018(16) 0.0007(17) -0.0023(17)
C3 0.011(3) 0.018(3) 0.012(3) 0.003(3) -0.003(2) -0.002(2)
C4 0.011(3) 0.016(3) 0.012(3) -0.002(3) 0.001(2) 0.001(2)
C5 0.006(2) 0.007(2) 0.008(2) 0.0041(16) 0.0023(17) 0.0025(16)
C6 0.007(2) 0.004(2) 0.004(2) 0.0009(15) 0.0000(17) 0.0009(17)
C7 0.019(4) 0.010(3) 0.012(3) 0.005(3) 0.004(3) 0.004(3)
C8 0.013(3) 0.008(3) 0.009(3) 0.000(2) 0.000(3) 0.001(2)
C9 0.013(3) 0.012(2) 0.003(2) 0.0011(19) -0.001(2) -0.002(2)
C10 0.016(3) 0.012(3) 0.005(3) -0.002(2) 0.000(2) 0.001(3)
C11 0.012(3) 0.017(4) 0.011(4) -0.002(3) 0.001(3) 0.008(3)
C12 0.014(3) 0.012(3) 0.022(3) 0.003(2) 0.002(3) 0.000(3)
C13 0.018(4) 0.016(4) 0.008(4) 0.002(3) 0.000(3) -0.004(3)
C14 0.017(3) 0.008(3) 0.014(3) -0.004(2) -0.001(3) 0.002(3)

loop_
_atom_type_symbol
_atom_type_description
_atom_type_scat_dispersion_real
_atom_type_scat_dispersion_imag
_atom_type_scat_source
C C 0.0033 0.0016 'International Tables Vol C Tables 4.2.6.8 and 6.1.1.4'
H H 0.0000 0.0000 'International Tables Vol C Tables 4.2.6.8 and 6.1.1.4'
Cl Cl 0.1484 0.1585 'International Tables Vol C Tables 4.2.6.8 and 6.1.1.4'
Ir Ir -1.4442 7.9887 'International Tables Vol C Tables 4.2.6.8 and 6.1.1.4'
P P 0.1023 0.0942 'International Tables Vol C Tables 4.2.6.8 and 6.1.1.4'

loop_
_geom_angle_atom_site_label_1
_geom_angle_atom_site_label_2
_geom_angle_atom_site_label_3
_geom_angle
P1 Ir1 Cl1 87.32(6)
P2 Ir1 Cl1 83.61(7)
P2 Ir1 P1 83.10(6)
C1 Ir1 Cl1 130.7(2)
C1 Ir1 P1 86.7(2)
C1 Ir1 P2 143.7(2)
C1 Ir1 C5 96.3(3)
C1 Ir1 C6 79.1(2)
C2 Ir1 Cl1 94.7(2)
C2 Ir1 P1 101.2(2)
C2 Ir1 P2 175.3(2)
C2 Ir1 C1 39.4(2)
C2 Ir1 C5 81.28(17)
C2 Ir1 C6 88.6(3)
C5 Ir1 Cl1 90.9(2)
C5 Ir1 P1 177.0(2)
C5 Ir1 P2 94.3(2)
C5 Ir1 C6 37.2(2)
C6 Ir1 Cl1 126.88(19)
C6 Ir1 P1 143.8(2)
C6 Ir1 P2 88.9(2)
C9 P1 Ir1 110.4(2)
C11 P1 Ir1 120.2(3)
C11 P1 C9 103.4(3)
C12 P1 Ir1 114.3(2)
C12 P1 C9 105.2(3)
C12 P1 C11 101.8(4)
C10 P2 Ir1 107.7(2)
C13 P2 Ir1 119.5(3)
C13 P2 C10 103.5(3)
C14 P2 Ir1 116.1(2)
C14 P2 C10 104.2(3)
C14 P2 C13 104.1(4)
C2 C1 Ir1 70.3(4)
C2 C1 C8 124.2(6)
C8 C1 Ir1 114.3(5)
C1 C2 Ir1 70.3(4)
C1 C2 C3 121.5(6)
C3 C2 Ir1 112.7(5)
C4 C3 C2 112.6(6)
C5 C4 C3 113.3(6)
C4 C5 Ir1 110.5(5)
C6 C5 Ir1 71.7(4)
C6 C5 C4 124.8(7)
C5 C6 Ir1 71.1(4)
C5 C6 C7 123.9(6)
C7 C6 Ir1 114.5(4)
C8 C7 C6 111.4(5)
C1 C8 C7 113.4(6)
C10 C9 P1 111.6(4)
C9 C10 P2 110.1(4)

loop_
_geom_bond_atom_site_label_1
_geom_bond_atom_site_label_2
_geom_bond_distance
Ir1 Cl1 2.5654(12)
Ir1 P1 2.321(3)
Ir1 P2 2.293(3)
Ir1 C1 2.140(7)
Ir1 C2 2.140(7)
Ir1 C5 2.197(7)
Ir1 C6 2.205(7)
P1 C9 1.847(6)
P1 C11 1.833(7)
P1 C12 1.815(7)
P2 C10 1.830(6)
P2 C13 1.819(7)
P2 C14 1.815(7)
C1 C2 1.442(9)
C1 C8 1.507(9)
C2 C3 1.572(10)
C3 C4 1.534(7)
C4 C5 1.489(10)
C5 C6 1.404(9)
C6 C7 1.535(9)
C7 C8 1.533(8)
C9 C10 1.533(7)
